data_2103168
loop_
_publ_author_name
'Marsh, Richard E.'
'Kapon, Moshe'
'Hu, Shengzhi'
'Herbstein, Frank H.'

_publ_section_title
;
 Some 60 new space-group corrections
;
_journal_issue 1
_journal_name_full 'Acta Crystallographica Section B'
_journal_page_first 62
_journal_page_last 77
_journal_paper_doi 10.1107/S0108768101017128
_journal_volume 58
_journal_year 2002
_chemical_formula_moiety 'C22 H10 Cl12 Cu2 N2 O8'
_chemical_formula_sum 'C22 H10 Cl12 Cu2 N2 O8'
_chemical_name_systematic
;
 bis(benzonitrile-N)-tetrakis(\m^2^-trichloroacetato-O,O')di-copper(II)
;
_space_group_IT_number 15
_symmetry_cell_setting monoclinic
_symmetry_space_group_name_Hall '-C 2yc'
_symmetry_space_group_name_H-M 'C 1 2/c 1'
_cell_angle_alpha 90.00
_cell_angle_beta 126.34
_cell_angle_gamma 90.00
_cell_formula_units_Z 4
_cell_length_a 23.468
_cell_length_b 10.130
_cell_length_c 18.911
_cell_volume 3621.375
_cod_data_source_file bm0047.cif
_cod_data_source_block CSD_CIF_Table_7S
_cod_depositor_comments
;
 Adding the _chemical_formula_moiety and _chemical_formula_sum data items
 after consulting the original publication.

 Antanas Vaitkus,
 2017-08-03
;
_cod_original_sg_symbol_H-M 'C2/c '
_cod_database_code 2103168

loop_
_symmetry_equiv_pos_as_xyz
'x, y, z'
'-x, y, -z+1/2'
'x+1/2, y+1/2, z'
'-x+1/2, y+1/2, -z+1/2'
'-x, -y, -z'
'x, -y, z-1/2'
'-x+1/2, -y+1/2, -z'
'x+1/2, -y+1/2, z-1/2'

loop_
_atom_site_label
_atom_site_fract_x
_atom_site_fract_y
_atom_site_fract_z
Cu1 .0366 .0805 -.0180
Cl1,7 .2144 -.0888 .2934
Cl2,8 .1172 .0324 .3188
Cl3,9 .1968 .1917 .2796
Cl4,10 .0891 -.4594 .0222
Cl5,11 .1648 -.2913 -.0154
Cl6,12 .0208 -.3465 -.1474
O1,6 -.0455 .0491 -.1396
O2,5 .1055 .0812 .1102
O3,8 -.0158 .2200 -.0064
O4,7 .0756 -.0880 -.0234
N1,2 .0888 .2064 -.0540
C1,12 .0949 .0231 .1595
C2,13 .1518 .0409 .2576
C3,14 .0562 -.1970 -.0144
C4,15 .0826 -.3193 -.0360
C5,16 .1118 .2647 -.0816
C6,17 .1416 .3380 -.1179
C7,18 .2064 .3971 -.0610
C8,19 .2362 .4613 -.0974
C9,20 .2017 .4669 -.1818
C10,21 .1367 .4158 -.2408
C11,22 .1040 .3414 -.2082

loop_
_atom_type_symbol
C
Cu
Cl
O
N
